data_2243695
loop_
_publ_author_name
'Harish Chinthal, Chayanna'
'Kavitha, Channappa N.'
'Yathirajan, Hemmige S.'
'Foro, Sabine'
'Glidewell, Christopher'

_publ_section_title
;
 Six 1-halobenzoyl-4-(2-methoxyphenyl)piperazines having <i>Z</i>' values
 of one, two or four; disorder, pseudosymmetry, twinning and
 supramolecular assembly in one, two or three dimensions
;
_journal_coeditor_code HB7954
_journal_issue 1
_journal_name_full 'Acta Crystallographica Section E'
_journal_page_first 5
_journal_page_last 13
_journal_paper_doi 10.1107/S2056989020015649
_journal_volume 77
_journal_year 2021
_chemical_formula_iupac 'C18 H19 I N2 O2'
_chemical_formula_moiety 'C18 H19 I N2 O2'
_chemical_formula_sum 'C18 H19 I N2 O2'
_chemical_formula_weight 422.25
_chemical_name_systematic
;
1-(4-Iodobenzoyl)-4-(2-methoxyphenyl)piperazine
;
_space_group_crystal_system monoclinic
_space_group_IT_number 14
_space_group_name_Hall '-P 2ybc'
_space_group_name_H-M_alt 'P 1 21/c 1'
_atom_sites_solution_hydrogens geom
_atom_sites_solution_primary difmap
_audit_creation_method SHELXL-2014
_cell_angle_alpha 90
_cell_angle_beta 104.520(5)
_cell_angle_gamma 90
_cell_formula_units_Z 4
_cell_length_a 10.9626(5)
_cell_length_b 11.3258(6)
_cell_length_c 14.8234(7)
_cell_measurement_reflns_used 3824
_cell_measurement_temperature 296(2)
_cell_measurement_theta_max 27.788
_cell_measurement_theta_min 2.630
_cell_volume 1781.69(16)
_computing_cell_refinement
;
CrysAlis RED (Oxford Diffraction, 2009)
;
_computing_data_collection
;
CrysAlis CCD (Oxford Diffraction, 2009)
;
_computing_data_reduction
;
CrysAlis RED (Oxford Diffraction, 2009)
;
_computing_molecular_graphics
;
PLATON (Spek, 2020)
;
_computing_publication_material
;
SHELXL2014 (Sheldrick, 2015b) and PLATON (Spek, 2020)
;
_computing_structure_refinement
;
SHELXL2014 (Sheldrick, 2015b)
;
_computing_structure_solution
;
SHELXT (Sheldrick, 2015a)
;
_diffrn_ambient_temperature 296(2)
_diffrn_measured_fraction_theta_full 0.999
_diffrn_measured_fraction_theta_max 0.927
_diffrn_measurement_device_type 'Oxford Diffraction Xcalibur CCD'
_diffrn_measurement_method '\w scans'
_diffrn_radiation_monochromator graphite
_diffrn_radiation_type MoK\a
_diffrn_radiation_wavelength 0.71073
_diffrn_reflns_av_R_equivalents 0.0148
_diffrn_reflns_av_unetI/netI 0.0248
_diffrn_reflns_limit_h_max 14
_diffrn_reflns_limit_h_min -13
_diffrn_reflns_limit_k_max 14
_diffrn_reflns_limit_k_min -13
_diffrn_reflns_limit_l_max 9
_diffrn_reflns_limit_l_min -19
_diffrn_reflns_number 7512
_diffrn_reflns_theta_full 25.242
_diffrn_reflns_theta_max 27.550
_diffrn_reflns_theta_min 2.630
_diffrn_source 'Enhance (Mo) X-ray Source'
_diffrn_standards_decay_% 0
_diffrn_standards_interval_count 0
_diffrn_standards_interval_time 0
_diffrn_standards_number 0
_exptl_absorpt_coefficient_mu 1.808
_exptl_absorpt_correction_T_max 0.603
_exptl_absorpt_correction_T_min 0.423
_exptl_absorpt_correction_type multi-scan
_exptl_absorpt_process_details
;
(CrysalisRed; Oxford Diffraction, 2009)
;
_exptl_crystal_colour yellow
_exptl_crystal_density_diffrn 1.574
_exptl_crystal_description block
_exptl_crystal_F_000 840
_exptl_crystal_size_max 0.420
_exptl_crystal_size_mid 0.400
_exptl_crystal_size_min 0.280
_refine_diff_density_max 0.431
_refine_diff_density_min -0.912
_refine_ls_extinction_method none
_refine_ls_goodness_of_fit_ref 1.054
_refine_ls_hydrogen_treatment constr
_refine_ls_matrix_type full
_refine_ls_number_parameters 208
_refine_ls_number_reflns 3816
_refine_ls_number_restraints 0
_refine_ls_restrained_S_all 1.054
_refine_ls_R_factor_all 0.0563
_refine_ls_R_factor_gt 0.0348
_refine_ls_shift/su_max 0.001
_refine_ls_shift/su_mean 0.000
_refine_ls_structure_factor_coef Fsqd
_refine_ls_weighting_details 'w=1/[\s^2^(Fo^2^)+(0.0499P)^2^+0.0876P] where P=(Fo^2^+2Fc^2^)/3'
_refine_ls_weighting_scheme calc
_refine_ls_wR_factor_gt 0.0854
_refine_ls_wR_factor_ref 0.0917
_reflns_number_gt 2690
_reflns_number_total 3816
_reflns_threshold_expression 'I > 2\s(I)'
_cod_data_source_file hb7954sup1.cif
_cod_data_source_block IV
_cod_original_sg_symbol_H-M 'P 21/c'
_cod_database_code 2243695
_shelx_space_group_comment
;
The symmetry employed for this shelxl refinement is uniquely defined
by the following loop, which should always be used as a source of
symmetry information in preference to the above space-group names.
They are only intended as comments.
;
_shelx_estimated_absorpt_t_min 0.517
_shelx_estimated_absorpt_t_max 0.631
_shelxl_version_number 2.014

loop_
_space_group_symop_operation_xyz
'x, y, z'
'-x, y+1/2, -z+1/2'
'-x, -y, -z'
'x, -y-1/2, z-1/2'

loop_
_atom_site_type_symbol
_atom_site_label
_atom_site_fract_x
_atom_site_fract_y
_atom_site_fract_z
_atom_site_U_iso_or_equiv
_atom_site_adp_type
_atom_site_calc_flag
_atom_site_occupancy
_atom_site_disorder_assembly
_atom_site_disorder_group
N N1 0.3873(2) 0.4258(2) 0.37476(16) 0.0455(6) Uani d 1 . .
C C2 0.4605(3) 0.4724(3) 0.3125(2) 0.0498(7) Uani d 1 . .
H H2A 0.4840 0.4081 0.2770 0.060 Uiso calc 1 . .
H H2B 0.5372 0.5085 0.3493 0.060 Uiso calc 1 . .
C C3 0.3855(3) 0.5627(2) 0.2466(2) 0.0450(7) Uani d 1 . .
H H3A 0.4373 0.5967 0.2090 0.054 Uiso calc 1 . .
H H3B 0.3133 0.5252 0.2052 0.054 Uiso calc 1 . .
N N4 0.3431(2) 0.65533(19) 0.29992(16) 0.0417(5) Uani d 1 . .
C C5 0.2621(3) 0.6056(2) 0.3557(2) 0.0455(7) Uani d 1 . .
H H5A 0.1898 0.5673 0.3151 0.055 Uiso calc 1 . .
H H5B 0.2318 0.6683 0.3890 0.055 Uiso calc 1 . .
C C6 0.3355(3) 0.5175(2) 0.4240(2) 0.0484(7) Uani d 1 . .
H H6A 0.4035 0.5573 0.4680 0.058 Uiso calc 1 . .
H H6B 0.2808 0.4817 0.4586 0.058 Uiso calc 1 . .
C C17 0.3711(3) 0.3096(3) 0.3832(2) 0.0479(7) Uani d 1 . .
O O17 0.4138(3) 0.23600(19) 0.3391(2) 0.0806(8) Uani d 1 . .
C C11 0.2936(3) 0.2704(2) 0.4481(2) 0.0432(6) Uani d 1 . .
C C12 0.1691(3) 0.2393(3) 0.4107(2) 0.0545(8) Uani d 1 . .
H H12 0.1349 0.2448 0.3468 0.065 Uiso calc 1 . .
C C13 0.0952(3) 0.2003(3) 0.4677(2) 0.0558(8) Uani d 1 . .
H H13 0.0115 0.1802 0.4421 0.067 Uiso calc 1 . .
C C14 0.1450(3) 0.1910(3) 0.5617(2) 0.0444(7) Uani d 1 . .
I I14 0.02671(2) 0.13596(2) 0.64562(2) 0.06954(12) Uani d 1 . .
C C15 0.2690(3) 0.2190(2) 0.6004(2) 0.0452(7) Uani d 1 . .
H H15 0.3028 0.2120 0.6643 0.054 Uiso calc 1 . .
C C16 0.3432(3) 0.2578(2) 0.5431(2) 0.0456(7) Uani d 1 . .
H H16 0.4276 0.2756 0.5689 0.055 Uiso calc 1 . .
C C41 0.2909(2) 0.7580(2) 0.2498(2) 0.0428(7) Uani d 1 . .
C C42 0.2875(3) 0.8622(2) 0.3012(2) 0.0469(7) Uani d 1 . .
C C43 0.2366(3) 0.9643(3) 0.2570(3) 0.0602(9) Uani d 1 . .
H H43 0.2338 1.0324 0.2913 0.072 Uiso calc 1 . .
C C44 0.1895(3) 0.9651(3) 0.1611(3) 0.0685(10) Uani d 1 . .
H H44 0.1541 1.0339 0.1314 0.082 Uiso calc 1 . .
C C45 0.1944(3) 0.8660(3) 0.1098(3) 0.0667(10) Uani d 1 . .
H H45 0.1638 0.8679 0.0454 0.080 Uiso calc 1 . .
C C46 0.2448(3) 0.7628(3) 0.1535(2) 0.0548(8) Uani d 1 . .
H H46 0.2480 0.6957 0.1180 0.066 Uiso calc 1 . .
O O42 0.3380(2) 0.85339(17) 0.39492(16) 0.0572(6) Uani d 1 . .
C C47 0.3405(3) 0.9558(3) 0.4503(3) 0.0708(10) Uani d 1 . .
H H47A 0.3783 0.9371 0.5144 0.106 Uiso calc 1 . .
H H47B 0.3889 1.0162 0.4299 0.106 Uiso calc 1 . .
H H47C 0.2561 0.9834 0.4441 0.106 Uiso calc 1 . .

loop_
_atom_site_aniso_label
_atom_site_aniso_U_11
_atom_site_aniso_U_22
_atom_site_aniso_U_33
_atom_site_aniso_U_12
_atom_site_aniso_U_13
_atom_site_aniso_U_23
N1 0.0542(13) 0.0294(13) 0.0607(15) 0.0040(11) 0.0290(12) 0.0009(11)
C2 0.0506(16) 0.0394(17) 0.0663(18) 0.0016(13) 0.0277(14) -0.0025(15)
C3 0.0513(15) 0.0349(16) 0.0567(17) -0.0043(13) 0.0280(13) -0.0043(13)
N4 0.0455(13) 0.0318(13) 0.0524(14) -0.0003(10) 0.0208(11) -0.0002(10)
C5 0.0481(16) 0.0333(15) 0.0615(18) 0.0013(12) 0.0256(14) 0.0011(14)
C6 0.0654(18) 0.0284(15) 0.0604(17) 0.0045(13) 0.0328(15) -0.0014(14)
C17 0.0566(17) 0.0328(16) 0.0586(18) 0.0029(14) 0.0225(14) -0.0005(15)
O17 0.120(2) 0.0344(12) 0.114(2) 0.0046(13) 0.0793(17) -0.0058(13)
C11 0.0488(16) 0.0260(14) 0.0577(17) 0.0045(12) 0.0187(13) 0.0013(13)
C12 0.0504(18) 0.062(2) 0.0482(16) 0.0070(15) 0.0073(14) 0.0055(16)
C13 0.0400(15) 0.060(2) 0.066(2) -0.0020(15) 0.0103(14) 0.0016(17)
C14 0.0450(15) 0.0344(15) 0.0560(18) 0.0027(13) 0.0167(13) 0.0037(14)
I14 0.05888(16) 0.0820(2) 0.07440(18) -0.00787(11) 0.02923(12) 0.00640(13)
C15 0.0475(16) 0.0401(17) 0.0455(16) -0.0031(13) 0.0068(13) 0.0017(13)
C16 0.0424(15) 0.0332(16) 0.0593(18) -0.0055(12) 0.0091(13) -0.0011(14)
C41 0.0382(14) 0.0327(15) 0.0612(18) -0.0036(11) 0.0192(13) 0.0059(14)
C42 0.0418(15) 0.0348(16) 0.068(2) -0.0022(12) 0.0208(14) 0.0052(15)
C43 0.0592(19) 0.0376(18) 0.089(3) 0.0042(15) 0.0273(18) 0.0115(18)
C44 0.059(2) 0.051(2) 0.096(3) 0.0032(17) 0.0199(19) 0.030(2)
C45 0.059(2) 0.072(3) 0.067(2) -0.0078(18) 0.0117(17) 0.026(2)
C46 0.0558(18) 0.052(2) 0.0573(19) -0.0096(15) 0.0164(15) 0.0025(16)
O42 0.0707(14) 0.0366(12) 0.0635(14) 0.0050(10) 0.0157(11) -0.0054(10)
C47 0.073(2) 0.051(2) 0.088(3) -0.0028(17) 0.018(2) -0.022(2)

loop_
_atom_type_symbol
_atom_type_description
_atom_type_scat_dispersion_real
_atom_type_scat_dispersion_imag
_atom_type_scat_source
C C 0.0033 0.0016 'International Tables Vol C Tables 4.2.6.8 and 6.1.1.4'
H H 0.0000 0.0000 'International Tables Vol C Tables 4.2.6.8 and 6.1.1.4'
N N 0.0061 0.0033 'International Tables Vol C Tables 4.2.6.8 and 6.1.1.4'
O O 0.0106 0.0060 'International Tables Vol C Tables 4.2.6.8 and 6.1.1.4'
I I -0.4742 1.8119 'International Tables Vol C Tables 4.2.6.8 and 6.1.1.4'

loop_
_geom_angle_atom_site_label_1
_geom_angle_atom_site_label_2
_geom_angle_atom_site_label_3
_geom_angle_site_symmetry_1
_geom_angle_site_symmetry_3
_geom_angle
_geom_angle_publ_flag
C17 N1 C6 . . 125.0(2) ?
C17 N1 C2 . . 121.4(2) ?
C6 N1 C2 . . 113.6(2) ?
N1 C2 C3 . . 110.9(2) ?
N1 C2 H2A . . 109.5 ?
C3 C2 H2A . . 109.5 ?
N1 C2 H2B . . 109.5 ?
C3 C2 H2B . . 109.5 ?
H2A C2 H2B . . 108.0 ?
N4 C3 C2 . . 109.5(2) ?
N4 C3 H3A . . 109.8 ?
C2 C3 H3A . . 109.8 ?
N4 C3 H3B . . 109.8 ?
C2 C3 H3B . . 109.8 ?
H3A C3 H3B . . 108.2 ?
C41 N4 C3 . . 116.5(2) ?
C41 N4 C5 . . 112.8(2) ?
C3 N4 C5 . . 110.4(2) ?
N4 C5 C6 . . 109.7(2) ?
N4 C5 H5A . . 109.7 ?
C6 C5 H5A . . 109.7 ?
N4 C5 H5B . . 109.7 ?
C6 C5 H5B . . 109.7 ?
H5A C5 H5B . . 108.2 ?
N1 C6 C5 . . 110.2(2) ?
N1 C6 H6A . . 109.6 ?
C5 C6 H6A . . 109.6 ?
N1 C6 H6B . . 109.6 ?
C5 C6 H6B . . 109.6 ?
H6A C6 H6B . . 108.1 ?
O17 C17 N1 . . 122.8(3) ?
O17 C17 C11 . . 119.7(3) ?
N1 C17 C11 . . 117.4(2) ?
C12 C11 C16 . . 118.6(3) ?
C12 C11 C17 . . 118.6(3) ?
C16 C11 C17 . . 122.8(3) ?
C13 C12 C11 . . 120.5(3) ?
C13 C12 H12 . . 119.8 ?
C11 C12 H12 . . 119.8 ?
C14 C13 C12 . . 120.2(3) ?
C14 C13 H13 . . 119.9 ?
C12 C13 H13 . . 119.9 ?
C13 C14 C15 . . 120.6(3) ?
C13 C14 I14 . . 118.5(2) ?
C15 C14 I14 . . 120.9(2) ?
C14 C15 C16 . . 119.2(3) ?
C14 C15 H15 . . 120.4 ?
C16 C15 H15 . . 120.4 ?
C11 C16 C15 . . 121.0(3) ?
C11 C16 H16 . . 119.5 ?
C15 C16 H16 . . 119.5 ?
C46 C41 C42 . . 118.1(3) ?
C46 C41 N4 . . 124.3(3) ?
C42 C41 N4 . . 117.6(3) ?
O42 C42 C43 . . 124.0(3) ?
O42 C42 C41 . . 115.5(2) ?
C43 C42 C41 . . 120.5(3) ?
C42 C43 C44 . . 119.8(3) ?
C42 C43 H43 . . 120.1 ?
C44 C43 H43 . . 120.1 ?
C45 C44 C43 . . 120.6(3) ?
C45 C44 H44 . . 119.7 ?
C43 C44 H44 . . 119.7 ?
C44 C45 C46 . . 120.2(3) ?
C44 C45 H45 . . 119.9 ?
C46 C45 H45 . . 119.9 ?
C45 C46 C41 . . 120.8(3) ?
C45 C46 H46 . . 119.6 ?
C41 C46 H46 . . 119.6 ?
C42 O42 C47 . . 118.3(2) ?
O42 C47 H47A . . 109.5 ?
O42 C47 H47B . . 109.5 ?
H47A C47 H47B . . 109.5 ?
O42 C47 H47C . . 109.5 ?
H47A C47 H47C . . 109.5 ?
H47B C47 H47C . . 109.5 ?

loop_
_geom_bond_atom_site_label_1
_geom_bond_atom_site_label_2
_geom_bond_site_symmetry_2
_geom_bond_distance
_geom_bond_publ_flag
N1 C17 . 1.338(4) ?
N1 C6 . 1.464(3) ?
N1 C2 . 1.464(4) ?
C2 C3 . 1.509(4) ?
C2 H2A . 0.9700 ?
C2 H2B . 0.9700 ?
C3 N4 . 1.457(3) ?
C3 H3A . 0.9700 ?
C3 H3B . 0.9700 ?
N4 C41 . 1.421(3) ?
N4 C5 . 1.469(3) ?
C5 C6 . 1.502(4) ?
C5 H5A . 0.9700 ?
C5 H5B . 0.9700 ?
C6 H6A . 0.9700 ?
C6 H6B . 0.9700 ?
C17 O17 . 1.223(3) ?
C17 C11 . 1.502(4) ?
C11 C12 . 1.384(4) ?
C11 C16 . 1.384(4) ?
C12 C13 . 1.381(4) ?
C12 H12 . 0.9300 ?
C13 C14 . 1.366(4) ?
C13 H13 . 0.9300 ?
C14 C15 . 1.373(4) ?
C14 I14 . 2.104(3) ?
C15 C16 . 1.386(4) ?
C15 H15 . 0.9300 ?
C16 H16 . 0.9300 ?
C41 C46 . 1.391(4) ?
C41 C42 . 1.410(4) ?
C42 O42 . 1.364(4) ?
C42 C43 . 1.377(4) ?
C43 C44 . 1.385(5) ?
C43 H43 . 0.9300 ?
C44 C45 . 1.364(5) ?
C44 H44 . 0.9300 ?
C45 C46 . 1.383(4) ?
C45 H45 . 0.9300 ?
C46 H46 . 0.9300 ?
O42 C47 . 1.417(4) ?
C47 H47A . 0.9600 ?
C47 H47B . 0.9600 ?
C47 H47C . 0.9600 ?

loop_
_geom_hbond_atom_site_label_D
_geom_hbond_atom_site_label_H
_geom_hbond_atom_site_label_A
_geom_hbond_site_symmetry_A
_geom_hbond_distance_DH
_geom_hbond_distance_HA
_geom_hbond_distance_DA
_geom_hbond_angle_DHA
_geom_hbond_publ_flag
C3 H3A O17 2_655 0.97 2.50 3.422(4) 159 no

loop_
_geom_torsion_atom_site_label_1
_geom_torsion_atom_site_label_2
_geom_torsion_atom_site_label_3
_geom_torsion_atom_site_label_4
_geom_torsion_site_symmetry_1
_geom_torsion_site_symmetry_2
_geom_torsion_site_symmetry_3
_geom_torsion_site_symmetry_4
_geom_torsion
_geom_torsion_publ_flag
C17 N1 C2 C3 . . . . 126.9(3) ?
C6 N1 C2 C3 . . . . -52.7(3) ?
N1 C2 C3 N4 . . . . 55.4(3) ?
C2 C3 N4 C41 . . . . 168.9(2) ?
C2 C3 N4 C5 . . . . -60.7(3) ?
C41 N4 C5 C6 . . . . -166.1(2) ?
C3 N4 C5 C6 . . . . 61.6(3) ?
C17 N1 C6 C5 . . . . -126.5(3) ?
C2 N1 C6 C5 . . . . 53.1(3) ?
N4 C5 C6 N1 . . . . -56.4(3) ?
C6 N1 C17 O17 . . . . 178.3(3) ?
C2 N1 C17 O17 . . . . -1.3(5) ?
C6 N1 C17 C11 . . . . 0.1(4) ?
C2 N1 C17 C11 . . . . -179.5(3) ?
O17 C17 C11 C12 . . . . -78.4(4) ?
N1 C17 C11 C12 . . . . 99.8(3) ?
O17 C17 C11 C16 . . . . 97.9(4) ?
N1 C17 C11 C16 . . . . -83.9(4) ?
C16 C11 C12 C13 . . . . 2.0(4) ?
C17 C11 C12 C13 . . . . 178.6(3) ?
C11 C12 C13 C14 . . . . -0.5(5) ?
C12 C13 C14 C15 . . . . -0.8(5) ?
C12 C13 C14 I14 . . . . 178.2(2) ?
C13 C14 C15 C16 . . . . 0.5(5) ?
I14 C14 C15 C16 . . . . -178.4(2) ?
C12 C11 C16 C15 . . . . -2.3(4) ?
C17 C11 C16 C15 . . . . -178.7(3) ?
C14 C15 C16 C11 . . . . 1.0(4) ?
C3 N4 C41 C46 . . . . 19.4(4) ?
C5 N4 C41 C46 . . . . -109.9(3) ?
C3 N4 C41 C42 . . . . -159.7(2) ?
C5 N4 C41 C42 . . . . 71.1(3) ?
C46 C41 C42 O42 . . . . -177.7(2) ?
N4 C41 C42 O42 . . . . 1.4(4) ?
C46 C41 C42 C43 . . . . 1.8(4) ?
N4 C41 C42 C43 . . . . -179.1(2) ?
O42 C42 C43 C44 . . . . 178.8(3) ?
C41 C42 C43 C44 . . . . -0.7(4) ?
C42 C43 C44 C45 . . . . -0.8(5) ?
C43 C44 C45 C46 . . . . 1.1(5) ?
C44 C45 C46 C41 . . . . 0.1(5) ?
C42 C41 C46 C45 . . . . -1.5(4) ?
N4 C41 C46 C45 . . . . 179.4(3) ?
C43 C42 O42 C47 . . . . -1.1(4) ?
C41 C42 O42 C47 . . . . 178.3(3) ?

_cod_database_fobs_code 2243695
